data_1536335
loop_
_publ_author_name
'Delattre, J.L.'
'Stacy, A.M.'

_publ_section_title
;
 Synthesis and structure of Ba K Fe O3: a new quaternary oxide with 1-D
 ferrate chains
;
_journal_name_full 'Journal of Solid State Chemistry'
_journal_page_first 261
_journal_page_last 264
_journal_volume 172
_journal_year 2003
_chemical_formula_sum 'Ba Fe K O3'
_chemical_name_systematic 'Ba K (Fe O3)'
_space_group_IT_number 64
_symmetry_space_group_name_Hall '-C 2ac 2'
_symmetry_space_group_name_H-M 'C m c a'
_cell_angle_alpha 90
_cell_angle_beta 90
_cell_angle_gamma 90
_cell_formula_units_Z 8
_cell_length_a 5.804
_cell_length_b 11.528
_cell_length_c 12.776
_cell_volume 854.823
_citation_journal_id_ASTM JSSCBI
_cod_data_source_file Delattre_JSSCBI_2003_890.cif
_cod_data_source_block Ba1Fe1K1O3
_cod_original_cell_volume 854.8231
_cod_original_formula_sum 'Ba1 Fe1 K1 O3'
_cod_database_code 1536335

loop_
_symmetry_equiv_pos_as_xyz
x,y,z
-x+1/2,-y,z+1/2
x,-y,-z
-x+1/2,y,-z+1/2
-x,-y,-z
x-1/2,y,-z-1/2
-x,y,z
x-1/2,-y,z-1/2
x+1/2,y+1/2,z
-x+1,-y+1/2,z+1/2
x+1/2,-y+1/2,-z
-x+1,y+1/2,-z+1/2
-x+1/2,-y+1/2,-z
x,y+1/2,-z-1/2
-x+1/2,y+1/2,z
x,-y+1/2,z-1/2

loop_
_atom_site_label
_atom_site_type_symbol
_atom_site_fract_x
_atom_site_fract_y
_atom_site_fract_z
_atom_site_occupancy
_atom_site_U_iso_or_equiv
O2 O-2 0 0.0758 0.3767 1 0.0
Fe1 Fe+3 0 0.2317 0.3361 1 0.0
K1 K+1 0 0.0476 0.1426 1 0.0
Ba1 Ba+2 0 0.3568 0.0804 1 0.0
O3 O-2 0.25 0.2698 0.25 1 0.0
O1 O-2 0 0.3307 0.4515 1 0.0
